data_4031023
loop_
_publ_author_name
'Azov, Vladimir A.'
'Janott, Diana'
'Schl\"uter, Dirk'
'Zeller, Matthias'

_publ_section_title
;
 Tuning of tetrathiafulvalene properties: versatile synthesis of
 N-arylated monopyrrolotetrathiafulvalenes via Ullmann-type coupling
 reactions.
;
_journal_name_full 'Beilstein journal of organic chemistry'
_journal_page_first 860
_journal_page_last 868
_journal_paper_doi 10.3762/bjoc.11.96
_journal_volume 11
_journal_year 2015
_chemical_formula_sum 'C22 H26 N2 S6'
_chemical_formula_weight 510.81
_chemical_melting_point 469
_chemical_name_systematic
;
2-[4,5-Bis(propylthio)-1,3-dithiol-2-ylidene]-
5-(4-dimethylaminophenyl)-5H-1,3-dithiolo[4,5-c]pyrrole 
;
_space_group_crystal_system triclinic
_space_group_IT_number 2
_space_group_name_Hall '-P 1'
_space_group_name_H-M_alt 'P -1'
_symmetry_space_group_name_Hall '-P 1'
_symmetry_space_group_name_H-M 'P -1'
_atom_sites_solution_hydrogens geom
_atom_sites_solution_primary direct
_atom_sites_solution_secondary difmap
_audit_creation_method SHELXL-2013
_cell_angle_alpha 94.0239(14)
_cell_angle_beta 90.9921(13)
_cell_angle_gamma 117.9112(12)
_cell_formula_units_Z 4
_cell_length_a 11.5871(4)
_cell_length_b 12.1431(5)
_cell_length_c 18.8970(8)
_cell_measurement_reflns_used 9851
_cell_measurement_temperature 100(2)
_cell_measurement_theta_max 30.5421
_cell_measurement_theta_min 2.3207
_cell_volume 2339.99(16)
_computing_cell_refinement 'SAINT V8.34A (Bruker, 2014)'
_computing_data_collection 'Apex2 v2014.1-1 (Bruker, 2014)'
_computing_data_reduction 'SAINT V8.34A (Bruker, 2014)'
_computing_structure_refinement
;  
SHELXL-2013 (Sheldrick, 2013), 
SHELXLE Rev645 (H\"ubschle et al., 2011)
;
_computing_structure_solution 'SHELXS-97 (Sheldrick, 2008)'
_diffrn_ambient_temperature 100(2)
_diffrn_measured_fraction_theta_full 0.989
_diffrn_measured_fraction_theta_max 1.006
_diffrn_measurement_device_type 'Bruker AXS D8 Quest CMOS diffractometer'
_diffrn_measurement_method 'omega and phi scans'
_diffrn_radiation_monochromator 'laterally graded multilayer (Goebel) mirror'
_diffrn_radiation_type MoK\a
_diffrn_radiation_wavelength 0.71073
_diffrn_reflns_av_R_equivalents 0.0499
_diffrn_reflns_av_unetI/netI 0.0454
_diffrn_reflns_laue_measured_fraction_full 0.989
_diffrn_reflns_laue_measured_fraction_max 1.006
_diffrn_reflns_limit_h_max 16
_diffrn_reflns_limit_h_min -13
_diffrn_reflns_limit_k_max 16
_diffrn_reflns_limit_k_min -17
_diffrn_reflns_limit_l_max 26
_diffrn_reflns_limit_l_min -27
_diffrn_reflns_number 52004
_diffrn_reflns_point_group_measured_fraction_full 0.989
_diffrn_reflns_point_group_measured_fraction_max 1.006
_diffrn_reflns_theta_full 25.242
_diffrn_reflns_theta_max 30.565
_diffrn_reflns_theta_min 2.164
_diffrn_source 'I-mu-S microsource X-ray tube'
_exptl_absorpt_coefficient_mu 0.598
_exptl_absorpt_correction_T_max 0.7461
_exptl_absorpt_correction_T_min 0.6188
_exptl_absorpt_correction_type multi-scan
_exptl_absorpt_process_details 'Apex2 v2014.1-1 (Bruker, 2014)'
_exptl_crystal_colour yellow
_exptl_crystal_density_diffrn 1.450
_exptl_crystal_description plate
_exptl_crystal_F_000 1072
_exptl_crystal_size_max 0.340
_exptl_crystal_size_mid 0.270
_exptl_crystal_size_min 0.070
_refine_diff_density_max 1.223
_refine_diff_density_min -0.586
_refine_diff_density_rms 0.094
_refine_ls_extinction_method none
_refine_ls_goodness_of_fit_ref 1.078
_refine_ls_hydrogen_treatment constr
_refine_ls_matrix_type full
_refine_ls_number_parameters 610
_refine_ls_number_reflns 14183
_refine_ls_number_restraints 72
_refine_ls_restrained_S_all 1.076
_refine_ls_R_factor_all 0.0642
_refine_ls_R_factor_gt 0.0480
_refine_ls_shift/su_max 0.001
_refine_ls_shift/su_mean 0.000
_refine_ls_structure_factor_coef Fsqd
_refine_ls_weighting_details 'w=1/[\s^2^(Fo^2^)+(0.0283P)^2^+4.0153P] where P=(Fo^2^+2Fc^2^)/3'
_refine_ls_weighting_scheme calc
_refine_ls_wR_factor_gt 0.1063
_refine_ls_wR_factor_ref 0.1162
_reflns_Friedel_coverage 0.000
_reflns_number_gt 11758
_reflns_number_total 14183
_reflns_threshold_expression 'I > 2\s(I)'
_cod_data_source_file 4e.cif
_cod_data_source_block Quest14mz057_0m
_cod_depositor_comments 'Adding full bibliography for 4031020--4031023.cif.'
_cod_original_cell_volume 2339.98(16)
_cod_database_code 4031023
_shelx_space_group_comment
;
The symmetry employed for this shelxl refinement is uniquely defined
by the following loop, which should always be used as a source of
symmetry information in preference to the above space-group names.
They are only intended as comments.
;
_shelx_estimated_absorpt_t_min 0.822
_shelx_estimated_absorpt_t_max 0.959
_shelxl_version_number 2013-4

loop_
_space_group_symop_operation_xyz
'x, y, z'
'-x, -y, -z'

loop_
_atom_site_label
_atom_site_type_symbol
_atom_site_fract_x
_atom_site_fract_y
_atom_site_fract_z
_atom_site_U_iso_or_equiv
_atom_site_adp_type
_atom_site_occupancy
_atom_site_site_symmetry_order
_atom_site_calc_flag
_atom_site_refinement_flags_posn
_atom_site_refinement_flags_adp
_atom_site_refinement_flags_occupancy
_atom_site_disorder_assembly
_atom_site_disorder_group
C1A C -0.0042(2) -0.0845(2) 0.15100(11) 0.0210(4) Uani 1 1 d . . . . .
C2A C -0.1240(2) -0.1387(2) 0.17657(11) 0.0191(4) Uani 1 1 d . . . . .
C3A C 0.0183(2) 0.04663(19) 0.27033(11) 0.0165(4) Uani 1 1 d . . . . .
C4A C 0.06539(19) 0.14076(19) 0.32225(11) 0.0159(4) Uani 1 1 d . . . . .
C5A C 0.3040(2) 0.45448(19) 0.43650(11) 0.0163(4) Uani 1 1 d . . . . .
H5A H 0.3928 0.5066 0.4272 0.020 Uiso 1 1 calc R U . . .
C6A C 0.21883(19) 0.34518(19) 0.39819(11) 0.0157(4) Uani 1 1 d . . . . .
C7A C 0.09630(19) 0.29685(19) 0.43000(11) 0.0154(4) Uani 1 1 d . . . . .
C8A C 0.10855(19) 0.37770(19) 0.48736(11) 0.0164(4) Uani 1 1 d . . . . .
H8A H 0.0422 0.3692 0.5187 0.020 Uiso 1 1 calc R U . . .
C9A C 0.28895(19) 0.58074(19) 0.54217(11) 0.0151(4) Uani 1 1 d . . . . .
C10A C 0.20787(19) 0.60861(19) 0.58503(11) 0.0172(4) Uani 1 1 d . . . . .
H10A H 0.1158 0.5570 0.5795 0.021 Uiso 1 1 calc R U . . .
C11A C 0.2592(2) 0.7107(2) 0.63586(11) 0.0180(4) Uani 1 1 d . . . . .
H11A H 0.2017 0.7272 0.6646 0.022 Uiso 1 1 calc R U . . .
C12A C 0.3954(2) 0.79010(19) 0.64547(11) 0.0160(4) Uani 1 1 d . . . . .
C13A C 0.4759(2) 0.7627(2) 0.60074(11) 0.0180(4) Uani 1 1 d . . . . .
H13A H 0.5678 0.8157 0.6048 0.022 Uiso 1 1 calc R U . . .
C14A C 0.4238(2) 0.6594(2) 0.55063(11) 0.0176(4) Uani 1 1 d . . . . .
H14A H 0.4808 0.6422 0.5218 0.021 Uiso 1 1 calc R U . . .
C15A C 0.5836(2) 0.9851(2) 0.69345(12) 0.0232(4) Uani 1 1 d . . . . .
H15A H 0.5943 1.0231 0.6483 0.028 Uiso 1 1 calc R U . . .
H15B H 0.6407 0.9462 0.6964 0.028 Uiso 1 1 calc R U . . .
H15C H 0.6071 1.0498 0.7330 0.028 Uiso 1 1 calc R U . . .
C16A C 0.3603(2) 0.9319(2) 0.72965(13) 0.0241(4) Uani 1 1 d . . . . .
H16A H 0.3186 0.9564 0.6927 0.036 Uiso 1 1 calc R U . . .
H16B H 0.4105 1.0038 0.7643 0.036 Uiso 1 1 calc R U . . .
H16C H 0.2930 0.8637 0.7537 0.036 Uiso 1 1 calc R U . . .
S1A S 0.0455(5) -0.1079(4) 0.0677(3) 0.0205(6) Uani 0.587(7) 1 d D U P A 1
C17A C 0.0995(4) -0.2229(3) 0.08318(19) 0.0192(9) Uani 0.587(7) 1 d D U P A 1
H17A H 0.0238 -0.2993 0.0971 0.023 Uiso 0.587(7) 1 calc R U P A 1
H17B H 0.1281 -0.2456 0.0379 0.023 Uiso 0.587(7) 1 calc R U P A 1
C18A C 0.2094(5) -0.1821(5) 0.1393(2) 0.0214(9) Uani 0.587(7) 1 d D U P A 1
H18A H 0.2830 -0.1016 0.1283 0.026 Uiso 0.587(7) 1 calc R U P A 1
H18B H 0.1786 -0.1685 0.1860 0.026 Uiso 0.587(7) 1 calc R U P A 1
C19A C 0.2570(6) -0.2779(6) 0.1435(5) 0.0253(13) Uani 0.587(7) 1 d D U P A 1
H19A H 0.2950 -0.2860 0.0987 0.038 Uiso 0.587(7) 1 calc R U P A 1
H19B H 0.1834 -0.3589 0.1519 0.038 Uiso 0.587(7) 1 calc R U P A 1
H19C H 0.3236 -0.2511 0.1827 0.038 Uiso 0.587(7) 1 calc R U P A 1
S1C S 0.0228(8) -0.1337(7) 0.0632(5) 0.0333(14) Uani 0.413(7) 1 d D . P A 2
C17C C 0.1738(5) -0.1384(5) 0.0792(3) 0.0240(14) Uani 0.413(7) 1 d D U P A 2
H17E H 0.2073 -0.1500 0.0329 0.029 Uiso 0.413(7) 1 calc R U P A 2
H17F H 0.2389 -0.0568 0.1030 0.029 Uiso 0.413(7) 1 calc R U P A 2
C18C C 0.1619(7) -0.2419(7) 0.1245(4) 0.0291(14) Uani 0.413(7) 1 d D U P A 2
H18E H 0.1345 -0.2282 0.1722 0.035 Uiso 0.413(7) 1 calc R U P A 2
H18F H 0.0944 -0.3239 0.1023 0.035 Uiso 0.413(7) 1 calc R U P A 2
C19C C 0.2921(10) -0.2428(12) 0.1316(8) 0.041(3) Uani 0.413(7) 1 d D U P A 2
H19H H 0.3140 -0.2663 0.0850 0.062 Uiso 0.413(7) 1 calc R U P A 2
H19I H 0.2859 -0.3034 0.1649 0.062 Uiso 0.413(7) 1 calc R U P A 2
H19J H 0.3603 -0.1592 0.1495 0.062 Uiso 0.413(7) 1 calc R U P A 2
C20A C -0.3685(18) -0.2075(15) 0.1162(9) 0.0179(12) Uani 0.587(7) 1 d D U P A 1
H20A H -0.4531 -0.2768 0.0963 0.021 Uiso 0.587(7) 1 calc R U P A 1
H20B H -0.3853 -0.1723 0.1613 0.021 Uiso 0.587(7) 1 calc R U P A 1
C21A C -0.3190(11) -0.1074(12) 0.0651(6) 0.030(2) Uani 0.587(7) 1 d D U P A 1
H21A H -0.2987 -0.1403 0.0202 0.036 Uiso 0.587(7) 1 calc R U P A 1
H21B H -0.2375 -0.0349 0.0857 0.036 Uiso 0.587(7) 1 calc R U P A 1
C22A C -0.4205(7) -0.0660(7) 0.0497(4) 0.0377(14) Uani 0.587(7) 1 d D U P A 1
H22A H -0.3842 0.0039 0.0197 0.057 Uiso 0.587(7) 1 calc R U P A 1
H22B H -0.4451 -0.0392 0.0945 0.057 Uiso 0.587(7) 1 calc R U P A 1
H22C H -0.4979 -0.1358 0.0250 0.057 Uiso 0.587(7) 1 calc R U P A 1
C20C C -0.358(3) -0.194(2) 0.1067(13) 0.0179(12) Uani 0.413(7) 1 d D U P A 2
H20E H -0.4456 -0.2595 0.0874 0.021 Uiso 0.413(7) 1 calc R U P A 2
H20F H -0.3713 -0.1481 0.1486 0.021 Uiso 0.413(7) 1 calc R U P A 2
C21C C -0.2944(14) -0.1050(14) 0.0514(7) 0.0168(18) Uani 0.413(7) 1 d D U P A 2
H21E H -0.2875 -0.1516 0.0080 0.020 Uiso 0.413(7) 1 calc R U P A 2
H21F H -0.2049 -0.0427 0.0692 0.020 Uiso 0.413(7) 1 calc R U P A 2
C22C C -0.3711(7) -0.0384(7) 0.0333(4) 0.0218(14) Uani 0.413(7) 1 d D U P A 2
H22H H -0.3307 0.0145 -0.0053 0.033 Uiso 0.413(7) 1 calc R U P A 2
H22I H -0.3715 0.0137 0.0752 0.033 Uiso 0.413(7) 1 calc R U P A 2
H22J H -0.4612 -0.1001 0.0181 0.033 Uiso 0.413(7) 1 calc R U P A 2
N1A N 0.23671(16) 0.47498(16) 0.49127(9) 0.0152(3) Uani 1 1 d . . . . .
N2A N 0.44760(18) 0.89010(18) 0.69733(10) 0.0200(4) Uani 1 1 d . . . . .
S2A S -0.25999(6) -0.27001(5) 0.13521(3) 0.02374(12) Uani 1 1 d . U . . .
S3A S 0.12071(5) 0.03692(5) 0.20542(3) 0.02074(11) Uani 1 1 d . . . . .
S4A S -0.14258(5) -0.07757(5) 0.26080(3) 0.01707(10) Uani 1 1 d . . . . .
S5A S -0.02744(5) 0.15216(5) 0.39320(3) 0.01707(10) Uani 1 1 d . . . . .
S6A S 0.23205(5) 0.25635(5) 0.32518(3) 0.01821(10) Uani 1 1 d . . . . .
C1B C -0.0397(2) 0.35498(19) 0.17004(11) 0.0168(4) Uani 1 1 d . . . . .
C2B C -0.1119(2) 0.4071(2) 0.14715(11) 0.0177(4) Uani 1 1 d . . . . .
C3B C 0.00358(19) 0.53547(19) 0.26618(11) 0.0147(4) Uani 1 1 d . . . . .
C4B C 0.05326(19) 0.62964(18) 0.31807(10) 0.0132(3) Uani 1 1 d . . . . .
C5B C 0.14660(19) 0.95076(19) 0.42786(10) 0.0149(4) Uani 1 1 d . . . . .
H5B H 0.1119 1.0054 0.4179 0.018 Uiso 1 1 calc R U . . .
C6B C 0.11435(19) 0.83730(19) 0.39197(10) 0.0145(4) Uani 1 1 d . . . . .
C7B C 0.18837(19) 0.78658(18) 0.42389(10) 0.0135(3) Uani 1 1 d . . . . .
C8B C 0.26497(19) 0.86989(18) 0.47945(11) 0.0142(4) Uani 1 1 d . . . . .
H8B H 0.3242 0.8601 0.5106 0.017 Uiso 1 1 calc R U . . .
C9B C 0.29678(19) 1.07814(18) 0.53153(10) 0.0136(3) Uani 1 1 d . . . . .
C10B C 0.23888(19) 1.15573(19) 0.54161(11) 0.0157(4) Uani 1 1 d . . . . .
H10B H 0.1599 1.1359 0.5153 0.019 Uiso 1 1 calc R U . . .
C11B C 0.2951(2) 1.26138(19) 0.58947(11) 0.0162(4) Uani 1 1 d . . . . .
H11B H 0.2547 1.3136 0.5947 0.019 Uiso 1 1 calc R U . . .
C12B C 0.41071(19) 1.29299(18) 0.63047(11) 0.0148(4) Uani 1 1 d . . . . .
C13B C 0.4669(2) 1.21310(19) 0.62024(11) 0.0177(4) Uani 1 1 d . . . . .
H13B H 0.5444 1.2309 0.6474 0.021 Uiso 1 1 calc R U . . .
C14B C 0.4116(2) 1.10852(19) 0.57129(11) 0.0170(4) Uani 1 1 d . . . . .
H14B H 0.4527 1.0571 0.5649 0.020 Uiso 1 1 calc R U . . .
C15B C 0.5693(2) 1.4138(2) 0.72907(12) 0.0219(4) Uani 1 1 d . . . . .
H15D H 0.5318 1.3452 0.7599 0.033 Uiso 1 1 calc R U . . .
H15E H 0.6021 1.4940 0.7578 0.033 Uiso 1 1 calc R U . . .
H15F H 0.6416 1.4104 0.7045 0.033 Uiso 1 1 calc R U . . .
C16B C 0.3908(2) 1.4612(2) 0.69946(12) 0.0223(4) Uani 1 1 d . . . . .
H16D H 0.4450 1.5372 0.7306 0.033 Uiso 1 1 calc R U . . .
H16E H 0.3172 1.4034 0.7253 0.033 Uiso 1 1 calc R U . . .
H16F H 0.3575 1.4831 0.6576 0.033 Uiso 1 1 calc R U . . .
S1B S -0.03395(5) 0.22579(5) 0.12593(3) 0.02083(11) Uani 1 1 d D . . . .
C17B C 0.1402(2) 0.2886(2) 0.11281(11) 0.0196(4) Uani 1 1 d D . . . .
H17C H 0.1886 0.3174 0.1598 0.023 Uiso 1 1 calc R U . . .
H17D H 0.1560 0.2204 0.0914 0.023 Uiso 1 1 calc R U . . .
C18B C 0.1951(2) 0.3961(2) 0.06598(13) 0.0263(5) Uani 1 1 d D . . . .
H18C H 0.1812 0.4656 0.0872 0.032 Uiso 1 1 calc R U . . .
H18D H 0.1480 0.3683 0.0186 0.032 Uiso 1 1 calc R U . . .
C19B C 0.3403(2) 0.4423(3) 0.05765(14) 0.0307(5) Uani 1 1 d D . . . .
H19D H 0.3873 0.4724 0.1043 0.046 Uiso 1 1 calc R U . . .
H19E H 0.3733 0.5107 0.0266 0.046 Uiso 1 1 calc R U . . .
H19F H 0.3540 0.3735 0.0367 0.046 Uiso 1 1 calc R U . . .
C20B C -0.3574(2) 0.3498(2) 0.09227(12) 0.0209(4) Uani 1 1 d . . . . .
H20C H -0.3463 0.4309 0.1142 0.025 Uiso 1 1 calc R U . . .
H20D H -0.4176 0.3262 0.0496 0.025 Uiso 1 1 calc R U . . .
C21B C -0.4198(2) 0.2517(2) 0.14452(13) 0.0259(5) Uani 1 1 d . . . . .
H21C H -0.4208 0.1731 0.1256 0.031 Uiso 1 1 calc R U . . .
H21D H -0.3665 0.2806 0.1900 0.031 Uiso 1 1 calc R U . . .
C22B C -0.5582(2) 0.2261(3) 0.15800(15) 0.0320(5) Uani 1 1 d . . . . .
H22D H -0.5931 0.1664 0.1942 0.048 Uiso 1 1 calc R U . . .
H22E H -0.6130 0.1908 0.1138 0.048 Uiso 1 1 calc R U . . .
H22F H -0.5580 0.3044 0.1747 0.048 Uiso 1 1 calc R U . . .
N1B N 0.23953(16) 0.97098(15) 0.48151(9) 0.0136(3) Uani 1 1 d . . . . .
N2B N 0.46915(17) 1.40147(17) 0.67695(10) 0.0182(3) Uani 1 1 d . . . . .
S2B S -0.19907(6) 0.37014(6) 0.06460(3) 0.02305(12) Uani 1 1 d . . . . .
S3B S 0.04386(5) 0.41278(5) 0.25457(3) 0.01615(10) Uani 1 1 d . . . . .
S4B S -0.11683(5) 0.52524(5) 0.20425(3) 0.01873(11) Uani 1 1 d . . . . .
S5B S 0.00271(5) 0.74654(5) 0.32188(3) 0.01663(10) Uani 1 1 d . . . . .
S6B S 0.16177(5) 0.63895(5) 0.38849(3) 0.01477(10) Uani 1 1 d . . . . .

loop_
_atom_site_aniso_label
_atom_site_aniso_U_11
_atom_site_aniso_U_22
_atom_site_aniso_U_33
_atom_site_aniso_U_23
_atom_site_aniso_U_13
_atom_site_aniso_U_12
C1A 0.0237(10) 0.0303(11) 0.0156(9) 0.0009(8) -0.0008(8) 0.0183(9)
C2A 0.0214(10) 0.0231(10) 0.0177(10) 0.0002(8) -0.0011(8) 0.0150(8)
C3A 0.0144(9) 0.0193(9) 0.0172(9) 0.0037(7) 0.0011(7) 0.0089(8)
C4A 0.0131(9) 0.0189(9) 0.0167(9) 0.0055(7) 0.0011(7) 0.0077(7)
C5A 0.0135(9) 0.0193(9) 0.0169(9) 0.0069(7) 0.0036(7) 0.0077(7)
C6A 0.0139(9) 0.0182(9) 0.0166(9) 0.0057(7) 0.0032(7) 0.0085(7)
C7A 0.0124(8) 0.0165(9) 0.0173(9) 0.0059(7) 0.0019(7) 0.0061(7)
C8A 0.0105(8) 0.0175(9) 0.0201(10) 0.0056(7) 0.0021(7) 0.0053(7)
C9A 0.0131(8) 0.0177(9) 0.0150(9) 0.0065(7) 0.0016(7) 0.0069(7)
C10A 0.0116(8) 0.0193(9) 0.0201(10) 0.0056(8) 0.0028(7) 0.0064(7)
C11A 0.0142(9) 0.0205(10) 0.0202(10) 0.0067(8) 0.0048(7) 0.0081(8)
C12A 0.0148(9) 0.0196(9) 0.0148(9) 0.0049(7) 0.0004(7) 0.0087(8)
C13A 0.0128(9) 0.0228(10) 0.0168(9) 0.0027(8) 0.0008(7) 0.0070(8)
C14A 0.0129(9) 0.0228(10) 0.0179(9) 0.0037(8) 0.0018(7) 0.0087(8)
C15A 0.0189(10) 0.0252(11) 0.0219(11) -0.0010(8) -0.0021(8) 0.0080(9)
C16A 0.0242(11) 0.0270(11) 0.0222(11) -0.0012(9) 0.0014(9) 0.0135(9)
S1A 0.0267(11) 0.0280(11) 0.0123(13) 0.0017(10) 0.0011(8) 0.0174(9)
C17A 0.0244(19) 0.0204(19) 0.0178(17) -0.0021(13) 0.0022(13) 0.0152(17)
C18A 0.025(2) 0.024(2) 0.0185(19) -0.0026(16) -0.0013(15) 0.0152(18)
C19A 0.026(3) 0.023(3) 0.033(3) -0.006(2) 0.000(2) 0.018(2)
S1C 0.045(3) 0.058(4) 0.0129(10) -0.008(2) -0.005(2) 0.039(3)
C17C 0.017(3) 0.023(3) 0.026(3) -0.008(2) 0.004(2) 0.006(2)
C18C 0.030(3) 0.030(3) 0.024(3) -0.008(3) 0.001(2) 0.013(3)
C19C 0.041(6) 0.051(7) 0.043(6) -0.004(5) 0.000(5) 0.032(6)
C20A 0.015(3) 0.018(3) 0.019(4) 0.0021(16) -0.001(2) 0.006(3)
C21A 0.025(4) 0.029(3) 0.033(5) 0.009(3) 0.001(3) 0.009(3)
C22A 0.037(3) 0.040(3) 0.038(3) -0.005(2) -0.014(3) 0.020(3)
C20C 0.015(3) 0.018(3) 0.019(4) 0.0021(16) -0.001(2) 0.006(3)
C21C 0.021(5) 0.017(3) 0.016(4) 0.007(3) 0.005(3) 0.011(3)
C22C 0.022(3) 0.020(3) 0.029(3) 0.008(2) 0.003(3) 0.013(3)
N1A 0.0123(7) 0.0175(8) 0.0164(8) 0.0064(6) 0.0029(6) 0.0069(6)
N2A 0.0170(8) 0.0242(9) 0.0182(9) 0.0005(7) 0.0025(7) 0.0092(7)
S2A 0.0294(3) 0.0188(2) 0.0244(3) -0.0018(2) -0.0068(2) 0.0132(2)
S3A 0.0164(2) 0.0282(3) 0.0193(2) 0.0036(2) 0.00370(19) 0.0116(2)
S4A 0.0157(2) 0.0173(2) 0.0189(2) 0.00173(18) 0.00281(18) 0.00835(19)
S5A 0.0128(2) 0.0169(2) 0.0205(2) 0.00254(18) 0.00267(17) 0.00590(18)
S6A 0.0141(2) 0.0193(2) 0.0205(2) 0.00199(19) 0.00415(18) 0.00709(19)
C1B 0.0173(9) 0.0176(9) 0.0156(9) -0.0008(7) 0.0015(7) 0.0088(8)
C2B 0.0182(9) 0.0198(9) 0.0151(9) -0.0012(7) 0.0005(7) 0.0094(8)
C3B 0.0131(8) 0.0180(9) 0.0146(9) 0.0017(7) 0.0010(7) 0.0087(7)
C4B 0.0125(8) 0.0154(8) 0.0134(8) 0.0022(7) 0.0007(7) 0.0078(7)
C5B 0.0146(9) 0.0166(9) 0.0147(9) 0.0033(7) -0.0015(7) 0.0082(7)
C6B 0.0137(8) 0.0173(9) 0.0143(9) 0.0033(7) 0.0000(7) 0.0086(7)
C7B 0.0126(8) 0.0153(9) 0.0143(9) 0.0027(7) 0.0008(7) 0.0079(7)
C8B 0.0125(8) 0.0150(9) 0.0167(9) 0.0035(7) 0.0004(7) 0.0076(7)
C9B 0.0132(8) 0.0136(8) 0.0146(9) 0.0031(7) 0.0014(7) 0.0064(7)
C10B 0.0133(8) 0.0174(9) 0.0183(9) 0.0039(7) 0.0000(7) 0.0087(7)
C11B 0.0156(9) 0.0169(9) 0.0173(9) 0.0028(7) 0.0011(7) 0.0086(7)
C12B 0.0132(8) 0.0135(8) 0.0146(9) 0.0036(7) 0.0018(7) 0.0033(7)
C13B 0.0128(9) 0.0188(9) 0.0202(10) -0.0001(8) -0.0022(7) 0.0067(7)
C14B 0.0144(9) 0.0180(9) 0.0197(10) 0.0008(7) -0.0001(7) 0.0086(8)
C15B 0.0176(10) 0.0255(11) 0.0200(10) -0.0022(8) -0.0022(8) 0.0088(8)
C16B 0.0267(11) 0.0228(10) 0.0207(10) -0.0017(8) -0.0019(8) 0.0150(9)
S1B 0.0223(3) 0.0171(2) 0.0231(3) -0.00327(19) 0.0001(2) 0.0100(2)
C17B 0.0249(10) 0.0213(10) 0.0172(9) 0.0014(8) 0.0017(8) 0.0149(9)
C18B 0.0314(12) 0.0265(11) 0.0242(11) 0.0066(9) 0.0023(9) 0.0155(10)
C19B 0.0272(12) 0.0347(13) 0.0237(12) 0.0063(10) 0.0034(9) 0.0087(10)
C20B 0.0202(10) 0.0235(10) 0.0197(10) 0.0019(8) -0.0051(8) 0.0110(8)
C21B 0.0249(11) 0.0246(11) 0.0270(12) 0.0056(9) -0.0024(9) 0.0104(9)
C22B 0.0232(12) 0.0344(13) 0.0318(13) 0.0039(10) -0.0059(10) 0.0083(10)
N1B 0.0130(7) 0.0149(7) 0.0144(8) 0.0031(6) -0.0003(6) 0.0074(6)
N2B 0.0163(8) 0.0197(8) 0.0175(8) -0.0023(7) -0.0011(6) 0.0081(7)
S2B 0.0247(3) 0.0324(3) 0.0133(2) -0.0012(2) -0.00228(19) 0.0150(2)
S3B 0.0175(2) 0.0178(2) 0.0161(2) -0.00016(17) -0.00123(17) 0.01107(19)
S4B 0.0210(2) 0.0237(2) 0.0164(2) -0.00328(19) -0.00431(18) 0.0155(2)
S5B 0.0192(2) 0.0192(2) 0.0158(2) -0.00187(18) -0.00478(18) 0.01320(19)
S6B 0.0150(2) 0.0151(2) 0.0167(2) 0.00131(17) -0.00176(17) 0.00926(18)

loop_
_atom_type_symbol
_atom_type_description
_atom_type_scat_dispersion_real
_atom_type_scat_dispersion_imag
_atom_type_scat_source
C C 0.0033 0.0016 'International Tables Vol C Tables 4.2.6.8 and 6.1.1.4'
H H 0.0000 0.0000 'International Tables Vol C Tables 4.2.6.8 and 6.1.1.4'
N N 0.0061 0.0033 'International Tables Vol C Tables 4.2.6.8 and 6.1.1.4'
S S 0.1246 0.1234 'International Tables Vol C Tables 4.2.6.8 and 6.1.1.4'

loop_
_geom_angle_atom_site_label_1
_geom_angle_atom_site_label_2
_geom_angle_atom_site_label_3
_geom_angle
C2A C1A S1A 129.6(2)
C2A C1A S3A 117.03(17)
S1A C1A S3A 113.2(2)
C2A C1A S1C 120.5(3)
S3A C1A S1C 122.4(3)
C1A C2A S2A 125.03(17)
C1A C2A S4A 117.13(17)
S2A C2A S4A 117.74(13)
C4A C3A S3A 120.49(16)
C4A C3A S4A 125.74(16)
S3A C3A S4A 113.74(12)
C3A C4A S5A 123.56(16)
C3A C4A S6A 119.80(16)
S5A C4A S6A 116.51(12)
C6A C5A N1A 107.29(17)
C6A C5A H5A 126.4
N1A C5A H5A 126.4
C5A C6A C7A 108.27(18)
C5A C6A S6A 134.42(16)
C7A C6A S6A 117.25(16)
C8A C7A C6A 107.77(18)
C8A C7A S5A 135.09(16)
C6A C7A S5A 117.04(16)
C7A C8A N1A 107.25(18)
C7A C8A H8A 126.4
N1A C8A H8A 126.4
C10A C9A C14A 118.23(19)
C10A C9A N1A 121.20(18)
C14A C9A N1A 120.56(19)
C11A C10A C9A 121.18(19)
C11A C10A H10A 119.4
C9A C10A H10A 119.4
C10A C11A C12A 121.1(2)
C10A C11A H11A 119.4
C12A C11A H11A 119.4
N2A C12A C13A 121.39(19)
N2A C12A C11A 121.50(19)
C13A C12A C11A 117.11(19)
C14A C13A C12A 121.35(19)
C14A C13A H13A 119.3
C12A C13A H13A 119.3
C13A C14A C9A 120.9(2)
C13A C14A H14A 119.5
C9A C14A H14A 119.5
N2A C15A H15A 109.5
N2A C15A H15B 109.5
H15A C15A H15B 109.5
N2A C15A H15C 109.5
H15A C15A H15C 109.5
H15B C15A H15C 109.5
N2A C16A H16A 109.5
N2A C16A H16B 109.5
H16A C16A H16B 109.5
N2A C16A H16C 109.5
H16A C16A H16C 109.5
H16B C16A H16C 109.5
C1A S1A C17A 101.4(3)
C18A C17A S1A 115.5(3)
C18A C17A H17A 108.4
S1A C17A H17A 108.4
C18A C17A H17B 108.4
S1A C17A H17B 108.4
H17A C17A H17B 107.5
C19A C18A C17A 111.9(5)
C19A C18A H18A 109.2
C17A C18A H18A 109.2
C19A C18A H18B 109.2
C17A C18A H18B 109.2
H18A C18A H18B 107.9
C18A C19A H19A 109.5
C18A C19A H19B 109.5
H19A C19A H19B 109.5
C18A C19A H19C 109.5
H19A C19A H19C 109.5
H19B C19A H19C 109.5
C17C S1C C1A 101.2(5)
C18C C17C S1C 114.1(5)
C18C C17C H17E 108.7
S1C C17C H17E 108.7
C18C C17C H17F 108.7
S1C C17C H17F 108.7
H17E C17C H17F 107.6
C19C C18C C17C 110.1(7)
C19C C18C H18E 109.6
C17C C18C H18E 109.6
C19C C18C H18F 109.6
C17C C18C H18F 109.6
H18E C18C H18F 108.1
C18C C19C H19H 109.5
C18C C19C H19I 109.5
H19H C19C H19I 109.5
C18C C19C H19J 109.5
H19H C19C H19J 109.5
H19I C19C H19J 109.5
C21A C20A S2A 114.6(10)
C21A C20A H20A 108.6
S2A C20A H20A 108.6
C21A C20A H20B 108.6
S2A C20A H20B 108.6
H20A C20A H20B 107.6
C20A C21A C22A 110.4(8)
C20A C21A H21A 109.6
C22A C21A H21A 109.6
C20A C21A H21B 109.6
C22A C21A H21B 109.6
H21A C21A H21B 108.1
C21A C22A H22A 109.5
C21A C22A H22B 109.5
H22A C22A H22B 109.5
C21A C22A H22C 109.5
H22A C22A H22C 109.5
H22B C22A H22C 109.5
C21C C20C S2A 112.5(15)
C21C C20C H20E 109.1
S2A C20C H20E 109.1
C21C C20C H20F 109.1
S2A C20C H20F 109.1
H20E C20C H20F 107.8
C20C C21C C22C 111.3(11)
C20C C21C H21E 109.4
C22C C21C H21E 109.4
C20C C21C H21F 109.4
C22C C21C H21F 109.4
H21E C21C H21F 108.0
C21C C22C H22H 109.5
C21C C22C H22I 109.5
H22H C22C H22I 109.5
C21C C22C H22J 109.5
H22H C22C H22J 109.5
H22I C22C H22J 109.5
C5A N1A C8A 109.41(17)
C5A N1A C9A 125.20(17)
C8A N1A C9A 125.35(17)
C12A N2A C16A 118.35(18)
C12A N2A C15A 118.31(18)
C16A N2A C15A 116.46(19)
C2A S2A C20A 102.0(6)
C2A S2A C20C 99.5(9)
C1A S3A C3A 95.82(10)
C3A S4A C2A 95.16(10)
C7A S5A C4A 94.31(10)
C6A S6A C4A 94.34(10)
C2B C1B S1B 124.73(16)
C2B C1B S3B 117.19(16)
S1B C1B S3B 117.84(12)
C1B C2B S2B 125.96(17)
C1B C2B S4B 117.17(16)
S2B C2B S4B 116.86(12)
C4B C3B S4B 119.79(15)
C4B C3B S3B 125.82(16)
S4B C3B S3B 114.35(11)
C3B C4B S5B 120.13(15)
C3B C4B S6B 123.15(15)
S5B C4B S6B 116.59(11)
C6B C5B N1B 107.19(17)
C6B C5B H5B 126.4
N1B C5B H5B 126.4
C5B C6B C7B 108.24(17)
C5B C6B S5B 134.31(16)
C7B C6B S5B 117.40(15)
C8B C7B C6B 107.90(17)
C8B C7B S6B 135.04(15)
C6B C7B S6B 117.04(15)
C7B C8B N1B 107.12(17)
C7B C8B H8B 126.4
N1B C8B H8B 126.4
C14B C9B C10B 118.39(19)
C14B C9B N1B 121.14(18)
C10B C9B N1B 120.46(17)
C11B C10B C9B 120.83(18)
C11B C10B H10B 119.6
C9B C10B H10B 119.6
C10B C11B C12B 121.50(19)
C10B C11B H11B 119.2
C12B C11B H11B 119.2
N2B C12B C13B 121.74(18)
N2B C12B C11B 121.29(19)
C13B C12B C11B 116.92(18)
C14B C13B C12B 121.43(19)
C14B C13B H13B 119.3
C12B C13B H13B 119.3
C13B C14B C9B 120.91(19)
C13B C14B H14B 119.5
C9B C14B H14B 119.5
N2B C15B H15D 109.5
N2B C15B H15E 109.5
H15D C15B H15E 109.5
N2B C15B H15F 109.5
H15D C15B H15F 109.5
H15E C15B H15F 109.5
N2B C16B H16D 109.5
N2B C16B H16E 109.5
H16D C16B H16E 109.5
N2B C16B H16F 109.5
H16D C16B H16F 109.5
H16E C16B H16F 109.5
C1B S1B C17B 101.72(10)
C18B C17B S1B 114.44(16)
C18B C17B H17C 108.7
S1B C17B H17C 108.7
C18B C17B H17D 108.7
S1B C17B H17D 108.7
H17C C17B H17D 107.6
C17B C18B C19B 110.9(2)
C17B C18B H18C 109.5
C19B C18B H18C 109.5
C17B C18B H18D 109.5
C19B C18B H18D 109.5
H18C C18B H18D 108.0
C18B C19B H19D 109.5
C18B C19B H19E 109.5
H19D C19B H19E 109.5
C18B C19B H19F 109.5
H19D C19B H19F 109.5
H19E C19B H19F 109.5
C21B C20B S2B 114.07(16)
C21B C20B H20C 108.7
S2B C20B H20C 108.7
C21B C20B H20D 108.7
S2B C20B H20D 108.7
H20C C20B H20D 107.6
C22B C21B C20B 111.9(2)
C22B C21B H21C 109.2
C20B C21B H21C 109.2
C22B C21B H21D 109.2
C20B C21B H21D 109.2
H21C C21B H21D 107.9
C21B C22B H22D 109.5
C21B C22B H22E 109.5
H22D C22B H22E 109.5
C21B C22B H22F 109.5
H22D C22B H22F 109.5
H22E C22B H22F 109.5
C5B N1B C8B 109.55(16)
C5B N1B C9B 124.61(17)
C8B N1B C9B 125.83(16)
C12B N2B C16B 118.50(18)
C12B N2B C15B 118.07(18)
C16B N2B C15B 115.29(18)
C2B S2B C20B 100.74(10)
C3B S3B C1B 94.67(10)
C2B S4B C3B 95.09(10)
C6B S5B C4B 94.07(9)
C7B S6B C4B 93.96(9)

loop_
_geom_bond_atom_site_label_1
_geom_bond_atom_site_label_2
_geom_bond_distance
C1A C2A 1.343(3)
C1A S1A 1.736(7)
C1A S3A 1.751(2)
C1A S1C 1.807(10)
C2A S2A 1.751(2)
C2A S4A 1.769(2)
C3A C4A 1.344(3)
C3A S3A 1.757(2)
C3A S4A 1.761(2)
C4A S5A 1.771(2)
C4A S6A 1.775(2)
C5A C6A 1.369(3)
C5A N1A 1.384(3)
C5A H5A 0.9500
C6A C7A 1.421(3)
C6A S6A 1.744(2)
C7A C8A 1.369(3)
C7A S5A 1.750(2)
C8A N1A 1.396(2)
C8A H8A 0.9500
C9A C10A 1.392(3)
C9A C14A 1.397(3)
C9A N1A 1.421(3)
C10A C11A 1.391(3)
C10A H10A 0.9500
C11A C12A 1.411(3)
C11A H11A 0.9500
C12A N2A 1.388(3)
C12A C13A 1.406(3)
C13A C14A 1.392(3)
C13A H13A 0.9500
C14A H14A 0.9500
C15A N2A 1.461(3)
C15A H15A 0.9800
C15A H15B 0.9800
C15A H15C 0.9800
C16A N2A 1.454(3)
C16A H16A 0.9800
C16A H16B 0.9800
C16A H16C 0.9800
S1A C17A 1.816(6)
C17A C18A 1.509(6)
C17A H17A 0.9900
C17A H17B 0.9900
C18A C19A 1.509(7)
C18A H18A 0.9900
C18A H18B 0.9900
C19A H19A 0.9800
C19A H19B 0.9800
C19A H19C 0.9800
S1C C17C 1.799(9)
C17C C18C 1.526(8)
C17C H17E 0.9900
C17C H17F 0.9900
C18C C19C 1.517(10)
C18C H18E 0.9900
C18C H18F 0.9900
C19C H19H 0.9800
C19C H19I 0.9800
C19C H19J 0.9800
C20A C21A 1.507(8)
C20A S2A 1.790(16)
C20A H20A 0.9900
C20A H20B 0.9900
C21A C22A 1.510(8)
C21A H21A 0.9900
C21A H21B 0.9900
C22A H22A 0.9800
C22A H22B 0.9800
C22A H22C 0.9800
C20C C21C 1.498(11)
C20C S2A 1.86(2)
C20C H20E 0.9900
C20C H20F 0.9900
C21C C22C 1.503(10)
C21C H21E 0.9900
C21C H21F 0.9900
C22C H22H 0.9800
C22C H22I 0.9800
C22C H22J 0.9800
C1B C2B 1.344(3)
C1B S1B 1.754(2)
C1B S3B 1.770(2)
C2B S2B 1.755(2)
C2B S4B 1.758(2)
C3B C4B 1.344(3)
C3B S4B 1.758(2)
C3B S3B 1.759(2)
C4B S5B 1.769(2)
C4B S6B 1.775(2)
C5B C6B 1.370(3)
C5B N1B 1.388(2)
C5B H5B 0.9500
C6B C7B 1.417(3)
C6B S5B 1.745(2)
C7B C8B 1.375(3)
C7B S6B 1.750(2)
C8B N1B 1.388(2)
C8B H8B 0.9500
C9B C14B 1.392(3)
C9B C10B 1.395(3)
C9B N1B 1.423(3)
C10B C11B 1.387(3)
C10B H10B 0.9500
C11B C12B 1.408(3)
C11B H11B 0.9500
C12B N2B 1.395(3)
C12B C13B 1.404(3)
C13B C14B 1.390(3)
C13B H13B 0.9500
C14B H14B 0.9500
C15B N2B 1.455(3)
C15B H15D 0.9800
C15B H15E 0.9800
C15B H15F 0.9800
C16B N2B 1.455(3)
C16B H16D 0.9800
C16B H16E 0.9800
C16B H16F 0.9800
S1B C17B 1.822(2)
C17B C18B 1.515(3)
C17B H17C 0.9900
C17B H17D 0.9900
C18B C19B 1.520(3)
C18B H18C 0.9900
C18B H18D 0.9900
C19B H19D 0.9800
C19B H19E 0.9800
C19B H19F 0.9800
C20B C21B 1.517(3)
C20B S2B 1.824(2)
C20B H20C 0.9900
C20B H20D 0.9900
C21B C22B 1.513(4)
C21B H21C 0.9900
C21B H21D 0.9900
C22B H22D 0.9800
C22B H22E 0.9800
C22B H22F 0.9800

loop_
_geom_hbond_atom_site_label_D
_geom_hbond_atom_site_label_H
_geom_hbond_atom_site_label_A
_geom_hbond_distance_DH
_geom_hbond_distance_HA
_geom_hbond_distance_DA
_geom_hbond_angle_DHA
_geom_hbond_site_symmetry_A
C5A H5A N2B 0.95 2.53 3.314(3) 139.4 2_676
C8A H8A S6B 0.95 2.94 3.884(2) 175.5 2_566
C17A H17A S4B 0.99 2.96 3.857(4) 151.0 1_545
C17A H17B S2B 0.99 2.74 3.697(4) 161.9 2
C18A H18B S3A 0.99 2.87 3.439(4) 117.1 .
C17C H17F S3A 0.99 2.86 3.342(5) 111.0 .
C21A H21B S1B 0.99 2.96 3.913(14) 161.3 .
C21C H21F S1B 0.99 3.02 3.865(17) 144.6 .
C5B H5B S5A 0.95 2.96 3.908(2) 172.9 1_565
C18B H18D S1C 0.99 2.90 3.694(8) 137.7 2
C21B H21D S4B 0.99 3.01 3.613(2) 120.1 .

loop_
_geom_torsion_atom_site_label_1
_geom_torsion_atom_site_label_2
_geom_torsion_atom_site_label_3
_geom_torsion_atom_site_label_4
_geom_torsion
S1A C1A C2A S2A 11.5(4)
S3A C1A C2A S2A -174.20(12)
S1C C1A C2A S2A 7.5(4)
S1A C1A C2A S4A -172.2(3)
S3A C1A C2A S4A 2.1(2)
S1C C1A C2A S4A -176.2(3)
S3A C3A C4A S5A -175.52(11)
S4A C3A C4A S5A 2.6(3)
S3A C3A C4A S6A 0.2(2)
S4A C3A C4A S6A 178.25(11)
N1A C5A C6A C7A -0.1(2)
N1A C5A C6A S6A -177.16(17)
C5A C6A C7A C8A 0.1(2)
S6A C6A C7A C8A 177.69(14)
C5A C6A C7A S5A -176.72(14)
S6A C6A C7A S5A 0.9(2)
C6A C7A C8A N1A 0.0(2)
S5A C7A C8A N1A 175.96(17)
C14A C9A C10A C11A -1.1(3)
N1A C9A C10A C11A 178.67(18)
C9A C10A C11A C12A 0.4(3)
C10A C11A C12A N2A -178.24(19)
C10A C11A C12A C13A 1.1(3)
N2A C12A C13A C14A 177.40(19)
C11A C12A C13A C14A -1.9(3)
C12A C13A C14A C9A 1.3(3)
C10A C9A C14A C13A 0.3(3)
N1A C9A C14A C13A -179.51(18)
C2A C1A S1A C17A -94.8(3)
S3A C1A S1A C17A 90.8(2)
S1C C1A S1A C17A -74(3)
C1A S1A C17A C18A -59.9(4)
S1A C17A C18A C19A -174.3(4)
C2A C1A S1C C17C -137.1(3)
S1A C1A S1C C17C 62(2)
S3A C1A S1C C17C 44.7(5)
C1A S1C C17C C18C 68.4(6)
S1C C17C C18C C19C 176.9(8)
S2A C20A C21A C22A 177.1(11)
S2A C20C C21C C22C -175.9(14)
C6A C5A N1A C8A 0.1(2)
C6A C5A N1A C9A -178.02(18)
C7A C8A N1A C5A -0.1(2)
C7A C8A N1A C9A 178.07(18)
C10A C9A N1A C5A 165.16(19)
C14A C9A N1A C5A -15.1(3)
C10A C9A N1A C8A -12.7(3)
C14A C9A N1A C8A 167.05(19)
C13A C12A N2A C16A 165.2(2)
C11A C12A N2A C16A -15.5(3)
C13A C12A N2A C15A 15.3(3)
C11A C12A N2A C15A -165.5(2)
C1A C2A S2A C20A -116.2(5)
S4A C2A S2A C20A 67.5(5)
C1A C2A S2A C20C -109.2(7)
S4A C2A S2A C20C 74.5(7)
C21A C20A S2A C2A 63.4(13)
C21A C20A S2A C20C -7(12)
C21C C20C S2A C2A 66.2(17)
C21C C20C S2A C20A 177(14)
C2A C1A S3A C3A -7.73(19)
S1A C1A S3A C3A 167.5(2)
S1C C1A S3A C3A 170.6(3)
C4A C3A S3A C1A -171.15(18)
S4A C3A S3A C1A 10.55(13)
C4A C3A S4A C2A 172.20(19)
S3A C3A S4A C2A -9.61(13)
C1A C2A S4A C3A 4.61(19)
S2A C2A S4A C3A -178.77(13)
C8A C7A S5A C4A 179.4(2)
C6A C7A S5A C4A -4.97(17)
C3A C4A S5A C7A -176.66(19)
S6A C4A S5A C7A 7.52(13)
C5A C6A S6A C4A -179.5(2)
C7A C6A S6A C4A 3.69(17)
C3A C4A S6A C6A 176.87(18)
S5A C4A S6A C6A -7.15(13)
S1B C1B C2B S2B -8.0(3)
S3B C1B C2B S2B 177.79(12)
S1B C1B C2B S4B 173.36(12)
S3B C1B C2B S4B -0.8(2)
S4B C3B C4B S5B -2.6(2)
S3B C3B C4B S5B 179.66(11)
S4B C3B C4B S6B 173.04(11)
S3B C3B C4B S6B -4.7(3)
N1B C5B C6B C7B 0.0(2)
N1B C5B C6B S5B 176.99(17)
C5B C6B C7B C8B 0.3(2)
S5B C6B C7B C8B -177.28(14)
C5B C6B C7B S6B 178.61(14)
S5B C6B C7B S6B 1.0(2)
C6B C7B C8B N1B -0.5(2)
S6B C7B C8B N1B -178.35(17)
C14B C9B C10B C11B 0.7(3)
N1B C9B C10B C11B -179.02(18)
C9B C10B C11B C12B -1.2(3)
C10B C11B C12B N2B 177.98(19)
C10B C11B C12B C13B 0.5(3)
N2B C12B C13B C14B -176.79(19)
C11B C12B C13B C14B 0.7(3)
C12B C13B C14B C9B -1.2(3)
C10B C9B C14B C13B 0.4(3)
N1B C9B C14B C13B -179.80(19)
C2B C1B S1B C17B 122.8(2)
S3B C1B S1B C17B -63.06(14)
C1B S1B C17B C18B -62.98(18)
S1B C17B C18B C19B -179.76(17)
S2B C20B C21B C22B -172.27(17)
C6B C5B N1B C8B -0.3(2)
C6B C5B N1B C9B -179.00(18)
C7B C8B N1B C5B 0.5(2)
C7B C8B N1B C9B 179.15(18)
C14B C9B N1B C5B -163.01(19)
C10B C9B N1B C5B 16.7(3)
C14B C9B N1B C8B 18.5(3)
C10B C9B N1B C8B -161.73(19)
C13B C12B N2B C16B -163.8(2)
C11B C12B N2B C16B 18.8(3)
C13B C12B N2B C15B -16.6(3)
C11B C12B N2B C15B 166.03(19)
C1B C2B S2B C20B 131.5(2)
S4B C2B S2B C20B -49.85(15)
C21B C20B S2B C2B -57.16(18)
C4B C3B S3B C1B -170.40(19)
S4B C3B S3B C1B 11.78(13)
C2B C1B S3B C3B -6.67(19)
S1B C1B S3B C3B 178.74(13)
C1B C2B S4B C3B 7.86(19)
S2B C2B S4B C3B -170.88(13)
C4B C3B S4B C2B 169.87(17)
S3B C3B S4B C2B -12.17(13)
C5B C6B S5B C4B 176.9(2)
C7B C6B S5B C4B -6.36(17)
C3B C4B S5B C6B -174.30(17)
S6B C4B S5B C6B 9.75(13)
C8B C7B S6B C4B -177.4(2)
C6B C7B S6B C4B 4.87(17)
C3B C4B S6B C7B 174.88(18)
S5B C4B S6B C7B -9.31(13)
